data_7000793
loop_
_publ_author_name
'Han, Ying-Feng'
'Lin, Yue-Jian'
'Jia, Wei-Guo'
'Jin, Guo-Xin'

_publ_section_title
;
 Half-sandwich Ir-based neutral organometallic macrocycles containing
 pyridine-4-thiolato ligands
;
_journal_issue 12
_journal_name_full 'Dalton Transactions'
_journal_page_first 2077
_journal_page_last 2080
_journal_paper_doi 10.1039/b900645c
_journal_year 2009
_chemical_formula_sum 'C28 H36 Cl8 Ir N3 S3'
_chemical_formula_weight 986.58
_chemical_name_systematic
;
?
;
_space_group_IT_number 14
_symmetry_cell_setting monoclinic
_symmetry_space_group_name_Hall '-P 2ybc'
_symmetry_space_group_name_H-M 'P 1 21/c 1'
_atom_sites_solution_hydrogens geom
_atom_sites_solution_primary direct
_atom_sites_solution_secondary difmap
_audit_creation_method SHELXL-97
_cell_angle_alpha 90.00
_cell_angle_beta 92.797(5)
_cell_angle_gamma 90.00
_cell_formula_units_Z 4
_cell_length_a 15.650(4)
_cell_length_b 8.128(2)
_cell_length_c 30.788(8)
_cell_measurement_reflns_used 668
_cell_measurement_temperature 293(2)
_cell_measurement_theta_max 16.921
_cell_measurement_theta_min 2.824
_cell_volume 3911.7(17)
_computing_cell_refinement 'Bruker SMART'
_computing_data_collection 'Bruker SMART'
_computing_data_reduction 'Bruker SHELXTL'
_computing_molecular_graphics 'Bruker SHELXTL'
_computing_publication_material 'Bruker SHELXTL'
_computing_structure_refinement 'SHELXL-97 (Sheldrick, 1997)'
_computing_structure_solution 'SHELXS-97 (Sheldrick, 1990)'
_diffrn_ambient_temperature 293(2)
_diffrn_measured_fraction_theta_full 0.993
_diffrn_measured_fraction_theta_max 0.993
_diffrn_measurement_device_type 'CCD area detector'
_diffrn_measurement_method 'phi and omega scans'
_diffrn_radiation_monochromator graphite
_diffrn_radiation_source 'fine-focus sealed tube'
_diffrn_radiation_type MoK\a
_diffrn_radiation_wavelength 0.71073
_diffrn_reflns_av_R_equivalents 0.0915
_diffrn_reflns_av_sigmaI/netI 0.1450
_diffrn_reflns_limit_h_max 7
_diffrn_reflns_limit_h_min -18
_diffrn_reflns_limit_k_max 9
_diffrn_reflns_limit_k_min -9
_diffrn_reflns_limit_l_max 36
_diffrn_reflns_limit_l_min -34
_diffrn_reflns_number 13549
_diffrn_reflns_theta_full 25.01
_diffrn_reflns_theta_max 25.01
_diffrn_reflns_theta_min 1.32
_diffrn_standards_decay_% 10.00
_exptl_absorpt_coefficient_mu 4.144
_exptl_absorpt_correction_T_max 0.6820
_exptl_absorpt_correction_T_min 0.5753
_exptl_absorpt_correction_type none
_exptl_absorpt_process_details sadabs
_exptl_crystal_colour yellow
_exptl_crystal_density_diffrn 1.675
_exptl_crystal_density_method 'not measured'
_exptl_crystal_description prism
_exptl_crystal_F_000 1944
_exptl_crystal_size_max 0.15
_exptl_crystal_size_mid 0.10
_exptl_crystal_size_min 0.10
_refine_diff_density_max 1.560
_refine_diff_density_min -0.656
_refine_diff_density_rms 0.140
_refine_ls_extinction_method none
_refine_ls_goodness_of_fit_ref 0.981
_refine_ls_hydrogen_treatment mixed
_refine_ls_matrix_type full
_refine_ls_number_parameters 382
_refine_ls_number_reflns 6845
_refine_ls_number_restraints 4
_refine_ls_restrained_S_all 0.981
_refine_ls_R_factor_all 0.1426
_refine_ls_R_factor_gt 0.0744
_refine_ls_shift/su_max 0.002
_refine_ls_shift/su_mean 0.000
_refine_ls_structure_factor_coef Fsqd
_refine_ls_weighting_details 'calc w=1/[\s^2^(Fo^2^)+(0.0526P)^2^+0.0000P] where P=(Fo^2^+2Fc^2^)/3'
_refine_ls_weighting_scheme calc
_refine_ls_wR_factor_gt 0.1348
_refine_ls_wR_factor_ref 0.1601
_reflns_number_gt 3826
_reflns_number_total 6845
_reflns_threshold_expression >2sigma(I)
_cod_data_source_file b900645c.txt
_cod_data_source_block f70624c
_cod_depositor_comments
;
The following automatic conversions were performed:
'_symmetry_cell_setting' value 'Monoclinic' changed to 'monoclinic'
according to '/home/saulius/struct/CIF-dictionaries/cif_core.dic'
dictionary named 'cif_core.dic' version 2.4.1 from 2010-06-29.

Automatic conversion script
Id: cif_fix_enum 1527 2010-12-29 10:47:43Z saulius 
;
_cod_original_cell_volume 3911.8(17)
_cod_original_sg_symbol_H-M P2(1)/c
_cod_database_code 7000793

loop_
_symmetry_equiv_pos_as_xyz
'x, y, z'
'-x, y+1/2, -z+1/2'
'-x, -y, -z'
'x, -y-1/2, z-1/2'

loop_
_atom_site_label
_atom_site_type_symbol
_atom_site_fract_x
_atom_site_fract_y
_atom_site_fract_z
_atom_site_U_iso_or_equiv
_atom_site_adp_type
_atom_site_occupancy
_atom_site_symmetry_multiplicity
_atom_site_calc_flag
_atom_site_refinement_flags
_atom_site_disorder_assembly
_atom_site_disorder_group
Ir1 Ir 0.63323(3) 0.79376(7) 0.867821(17) 0.04917(19) Uani 1 1 d . . .
S1 S 0.7620(2) 0.6447(4) 0.86643(13) 0.0659(10) Uani 1 1 d . . .
S2 S 0.6643(2) 0.9857(4) 0.81269(11) 0.0619(10) Uani 1 1 d . . .
S3 S 0.6794(2) 1.0137(4) 0.91345(11) 0.0602(9) Uani 1 1 d . . .
N1 N 1.0183(8) 0.884(2) 0.8658(4) 0.084(4) Uani 1 1 d D . .
H1A H 1.070(4) 0.908(16) 0.876(4) 0.07(4) Uiso 1 1 d D . .
N2 N 0.7898(11) 0.784(3) 0.6968(5) 0.125(7) Uani 1 1 d . . .
N3 N 0.7977(10) 0.880(3) 1.0442(5) 0.100(5) Uani 1 1 d . . .
Cl1 Cl 0.0974(2) 0.3021(5) 0.88386(12) 0.0752(10) Uani 1 1 d D . .
H1B H 0.107(19) 0.462(5) 0.886(10) 0.38(17) Uiso 1 1 d D . .
Cl2 Cl 0.7874(2) 0.3745(5) 0.64816(12) 0.0730(11) Uani 1 1 d D . .
H2A H 0.783(12) 0.535(2) 0.645(6) 0.20(8) Uiso 1 1 d D . .
C1 C 1.0097(10) 0.724(2) 0.8680(5) 0.083(5) Uani 1 1 d . . .
H1 H 1.0584 0.6588 0.8688 0.099 Uiso 1 1 calc R . .
C2 C 0.9325(8) 0.6524(18) 0.8691(5) 0.072(4) Uani 1 1 d . . .
H2 H 0.9285 0.5388 0.8720 0.086 Uiso 1 1 calc R . .
C3 C 0.8584(8) 0.7480(16) 0.8657(4) 0.058(4) Uani 1 1 d . . .
C4 C 0.8693(8) 0.9147(19) 0.8639(4) 0.070(4) Uani 1 1 d . . .
H4 H 0.8216 0.9830 0.8628 0.084 Uiso 1 1 calc R . .
C5 C 0.9497(10) 0.983(2) 0.8637(5) 0.088(5) Uani 1 1 d . . .
H5 H 0.9564 1.0966 0.8620 0.106 Uiso 1 1 calc R . .
C6 C 0.7578(12) 0.676(2) 0.7243(6) 0.110(7) Uani 1 1 d . . .
H6 H 0.7614 0.5635 0.7189 0.133 Uiso 1 1 calc R . .
C7 C 0.7192(10) 0.733(2) 0.7611(5) 0.089(5) Uani 1 1 d . . .
H7 H 0.6990 0.6587 0.7811 0.107 Uiso 1 1 calc R . .
C8 C 0.7108(8) 0.900(2) 0.7680(4) 0.062(4) Uani 1 1 d . . .
C9 C 0.7448(10) 1.006(2) 0.7373(5) 0.087(5) Uani 1 1 d . . .
H9 H 0.7396 1.1193 0.7409 0.104 Uiso 1 1 calc R . .
C10 C 0.7853(12) 0.947(4) 0.7023(7) 0.126(8) Uani 1 1 d . . .
H10 H 0.8094 1.0183 0.6827 0.152 Uiso 1 1 calc R . .
C11 C 0.7992(10) 0.770(2) 1.0126(6) 0.096(6) Uani 1 1 d . . .
H11 H 0.8259 0.6692 1.0175 0.116 Uiso 1 1 calc R . .
C12 C 0.7617(9) 0.804(2) 0.9726(4) 0.072(4) Uani 1 1 d . . .
H12 H 0.7617 0.7237 0.9512 0.087 Uiso 1 1 calc R . .
C13 C 0.7251(8) 0.949(2) 0.9630(4) 0.065(4) Uani 1 1 d . . .
C14 C 0.7268(10) 1.062(2) 0.9970(6) 0.086(5) Uani 1 1 d . . .
H14 H 0.7038 1.1661 0.9920 0.103 Uiso 1 1 calc R . .
C15 C 0.7611(13) 1.025(3) 1.0372(6) 0.104(6) Uani 1 1 d . . .
H15 H 0.7589 1.1013 1.0597 0.125 Uiso 1 1 calc R . .
C16 C 0.5624(4) 0.5940(10) 0.9001(3) 0.070(4) Uani 1 1 d G . .
C17 C 0.5239(4) 0.7476(10) 0.9090(3) 0.100(7) Uani 1 1 d G . .
C18 C 0.4932(4) 0.8165(9) 0.8688(3) 0.101(6) Uani 1 1 d G . .
C19 C 0.5129(4) 0.7054(10) 0.8352(3) 0.088(5) Uani 1 1 d G . .
C20 C 0.5556(4) 0.5679(9) 0.8545(3) 0.072(4) Uani 1 1 d G . .
C21 C 0.6034(7) 0.4787(15) 0.9334(4) 0.163(10) Uani 1 1 d G . .
H21A H 0.5954 0.5206 0.9621 0.244 Uiso 1 1 calc R . .
H21B H 0.6635 0.4701 0.9288 0.244 Uiso 1 1 calc R . .
H21C H 0.5775 0.3720 0.9305 0.244 Uiso 1 1 calc R . .
C22 C 0.5167(7) 0.8242(16) 0.9532(4) 0.209(15) Uani 1 1 d G . .
H22A H 0.4712 0.7721 0.9679 0.314 Uiso 1 1 calc R . .
H22B H 0.5046 0.9395 0.9500 0.314 Uiso 1 1 calc R . .
H22C H 0.5696 0.8099 0.9699 0.314 Uiso 1 1 calc R . .
C23 C 0.4478(6) 0.9791(13) 0.8629(5) 0.235(17) Uani 1 1 d G . .
H23A H 0.4396 1.0274 0.8909 0.353 Uiso 1 1 calc R . .
H23B H 0.3932 0.9619 0.8480 0.353 Uiso 1 1 calc R . .
H23C H 0.4816 1.0516 0.8461 0.353 Uiso 1 1 calc R . .
C24 C 0.4920(7) 0.7293(17) 0.7873(4) 0.219(16) Uani 1 1 d G . .
H24A H 0.5045 0.6301 0.7719 0.328 Uiso 1 1 calc R . .
H24B H 0.5258 0.8179 0.7766 0.328 Uiso 1 1 calc R . .
H24C H 0.4324 0.7553 0.7827 0.328 Uiso 1 1 calc R . .
C25 C 0.5882(7) 0.4200(13) 0.8308(4) 0.159(10) Uani 1 1 d G . .
H25A H 0.5796 0.4364 0.8000 0.238 Uiso 1 1 calc R . .
H25B H 0.5576 0.3238 0.8393 0.238 Uiso 1 1 calc R . .
H25C H 0.6481 0.4058 0.8380 0.238 Uiso 1 1 calc R . .
C26 C 0.3041(12) 0.512(2) 0.8991(6) 0.117(7) Uani 1 1 d . . .
H26A H 0.3132 0.6110 0.8821 0.141 Uiso 1 1 calc R . .
H26B H 0.2443 0.4815 0.8951 0.141 Uiso 1 1 calc R . .
Cl3 Cl 0.3680(4) 0.3558(9) 0.8816(3) 0.208(4) Uani 1 1 d . . .
Cl4 Cl 0.3288(5) 0.5505(10) 0.9530(2) 0.187(3) Uani 1 1 d . . .
C27 C 0.0545(14) 0.780(4) 0.0312(7) 0.243(18) Uani 1 1 d . . .
H27A H 0.0021 0.7610 0.0460 0.291 Uiso 1 1 calc R . .
H27B H 0.0700 0.8954 0.0347 0.291 Uiso 1 1 calc R . .
Cl5 Cl 0.1396(4) 0.6499(9) 0.0539(3) 0.180(3) Uani 1 1 d . . .
Cl6 Cl 0.0410(6) 0.7345(16) -0.0204(3) 0.311(7) Uani 1 1 d . . .
C28 C 0.8999(15) 0.320(8) 0.7389(14) 0.75(8) Uani 1 1 d D . .
H28A H 0.8787 0.2223 0.7236 0.895 Uiso 1 1 calc R . .
H28B H 0.8851 0.4164 0.7217 0.895 Uiso 1 1 calc R . .
Cl7 Cl 0.8582(6) 0.3333(11) 0.7938(3) 0.230(4) Uani 1 1 d . . .
Cl8 Cl 1.0080(10) 0.308(3) 0.7506(4) 0.434(10) Uani 1 1 d D . .

loop_
_atom_site_aniso_label
_atom_site_aniso_U_11
_atom_site_aniso_U_22
_atom_site_aniso_U_33
_atom_site_aniso_U_23
_atom_site_aniso_U_13
_atom_site_aniso_U_12
Ir1 0.0479(3) 0.0436(3) 0.0557(3) -0.0027(3) -0.0001(2) 0.0019(3)
S1 0.0527(19) 0.054(2) 0.091(3) 0.000(2) 0.0076(19) 0.0067(16)
S2 0.076(2) 0.055(2) 0.055(2) -0.0006(18) 0.0079(18) 0.0061(18)
S3 0.071(2) 0.052(2) 0.057(2) -0.0030(18) -0.0046(18) -0.0015(17)
N1 0.048(8) 0.117(13) 0.086(10) 0.017(10) -0.004(7) -0.020(9)
N2 0.118(13) 0.18(2) 0.074(11) 0.014(14) -0.012(9) 0.056(15)
N3 0.098(11) 0.140(16) 0.059(10) 0.012(11) -0.017(8) -0.040(11)
Cl1 0.075(2) 0.084(3) 0.067(2) 0.004(2) 0.0077(18) -0.002(2)
Cl2 0.060(2) 0.079(3) 0.080(3) -0.014(2) 0.0036(19) 0.0016(19)
C1 0.061(10) 0.093(13) 0.096(13) 0.014(12) 0.020(8) 0.004(10)
C2 0.057(9) 0.072(11) 0.087(11) 0.018(8) 0.005(8) 0.012(7)
C3 0.054(8) 0.055(11) 0.066(9) -0.007(7) 0.007(7) -0.003(6)
C4 0.056(8) 0.076(12) 0.079(10) -0.002(9) 0.003(7) -0.007(8)
C5 0.064(10) 0.096(14) 0.104(13) 0.004(10) 0.004(10) -0.025(10)
C6 0.154(18) 0.101(18) 0.075(13) -0.007(12) -0.015(12) 0.062(14)
C7 0.119(13) 0.092(14) 0.058(10) -0.027(10) 0.013(9) 0.022(11)
C8 0.065(8) 0.080(12) 0.041(8) -0.002(8) -0.002(7) 0.020(8)
C9 0.102(12) 0.103(15) 0.057(10) 0.023(10) 0.017(9) 0.000(10)
C10 0.109(15) 0.19(3) 0.087(16) 0.037(17) 0.032(12) 0.027(17)
C11 0.096(12) 0.100(16) 0.091(14) 0.031(12) -0.015(11) -0.023(10)
C12 0.092(10) 0.076(11) 0.048(9) 0.012(9) -0.009(8) -0.010(10)
C13 0.064(9) 0.077(12) 0.055(9) 0.009(9) 0.005(7) -0.028(8)
C14 0.091(11) 0.096(14) 0.071(12) -0.020(11) 0.002(10) -0.016(10)
C15 0.111(15) 0.13(2) 0.068(14) -0.002(13) 0.015(11) -0.023(14)
C16 0.057(8) 0.078(12) 0.075(11) 0.012(9) 0.004(8) -0.023(8)
C17 0.056(9) 0.088(16) 0.157(19) -0.066(13) 0.038(11) -0.026(8)
C18 0.040(8) 0.069(13) 0.19(2) 0.001(13) 0.004(11) -0.013(8)
C19 0.085(11) 0.085(13) 0.090(12) 0.012(11) -0.027(9) -0.032(10)
C20 0.078(10) 0.056(11) 0.084(12) -0.028(9) 0.013(9) -0.029(8)
C21 0.130(17) 0.16(2) 0.19(2) 0.124(19) -0.029(15) -0.039(15)
C22 0.16(2) 0.30(3) 0.18(2) -0.15(2) 0.128(19) -0.13(2)
C23 0.051(11) 0.077(15) 0.58(6) 0.04(2) -0.01(2) 0.016(10)
C24 0.17(2) 0.35(4) 0.134(19) 0.12(2) -0.091(16) -0.16(2)
C25 0.18(2) 0.081(16) 0.22(2) -0.081(16) 0.083(19) -0.042(14)
C26 0.124(15) 0.112(17) 0.111(15) 0.013(12) -0.033(12) -0.017(12)
Cl3 0.109(4) 0.161(7) 0.349(11) -0.097(7) -0.027(6) 0.035(4)
Cl4 0.229(7) 0.198(8) 0.134(5) 0.001(5) 0.002(5) -0.089(6)
C27 0.111(17) 0.51(6) 0.11(2) -0.07(3) 0.064(16) -0.05(3)
Cl5 0.128(5) 0.191(8) 0.223(8) 0.064(6) 0.020(5) -0.002(4)
Cl6 0.246(10) 0.57(2) 0.116(6) 0.043(9) -0.017(6) -0.180(11)
C28 0.65(11) 0.65(12) 1.01(17) 0.26(11) 0.74(13) 0.25(10)
Cl7 0.233(9) 0.226(10) 0.227(9) -0.064(7) -0.029(7) 0.030(7)
Cl8 0.291(14) 0.81(3) 0.198(11) -0.046(14) -0.002(10) -0.019(18)

loop_
_atom_type_symbol
_atom_type_description
_atom_type_scat_dispersion_real
_atom_type_scat_dispersion_imag
_atom_type_scat_source
C C 0.0033 0.0016 'International Tables Vol C Tables 4.2.6.8 and 6.1.1.4'
H H 0.0000 0.0000 'International Tables Vol C Tables 4.2.6.8 and 6.1.1.4'
N N 0.0061 0.0033 'International Tables Vol C Tables 4.2.6.8 and 6.1.1.4'
S S 0.1246 0.1234 'International Tables Vol C Tables 4.2.6.8 and 6.1.1.4'
Cl Cl 0.1484 0.1585 'International Tables Vol C Tables 4.2.6.8 and 6.1.1.4'
Ir Ir -1.4442 7.9887 'International Tables Vol C Tables 4.2.6.8 and 6.1.1.4'

loop_
_geom_angle_atom_site_label_1
_geom_angle_atom_site_label_2
_geom_angle_atom_site_label_3
_geom_angle
_geom_angle_site_symmetry_1
_geom_angle_site_symmetry_3
_geom_angle_publ_flag
C18 Ir1 C17 37.53(12) . . ?
C18 Ir1 C19 37.52(13) . . ?
C17 Ir1 C19 62.56(19) . . ?
C18 Ir1 C16 62.46(18) . . ?
C17 Ir1 C16 37.29(12) . . ?
C19 Ir1 C16 62.29(18) . . ?
C18 Ir1 C20 62.45(18) . . ?
C17 Ir1 C20 62.30(18) . . ?
C19 Ir1 C20 37.28(12) . . ?
C16 Ir1 C20 37.14(12) . . ?
C18 Ir1 S1 153.8(2) . . ?
C17 Ir1 S1 127.6(3) . . ?
C19 Ir1 S1 122.4(3) . . ?
C16 Ir1 S1 94.5(2) . . ?
C20 Ir1 S1 91.8(2) . . ?
C18 Ir1 S3 101.8(3) . . ?
C17 Ir1 S3 90.6(2) . . ?
C19 Ir1 S3 138.1(3) . . ?
C16 Ir1 S3 115.5(2) . . ?
C20 Ir1 S3 151.6(2) . . ?
S1 Ir1 S3 99.37(13) . . ?
C18 Ir1 S2 101.2(2) . . ?
C17 Ir1 S2 135.5(3) . . ?
C19 Ir1 S2 95.0(2) . . ?
C16 Ir1 S2 157.3(2) . . ?
C20 Ir1 S2 122.6(2) . . ?
S1 Ir1 S2 96.89(13) . . ?
S3 Ir1 S2 81.99(12) . . ?
C3 S1 Ir1 120.0(5) . . ?
C8 S2 Ir1 114.4(6) . . ?
C13 S3 Ir1 113.3(6) . . ?
C1 N1 C5 121.0(14) . . ?
C10 N2 C6 123(2) . . ?
C11 N3 C15 120.3(17) . . ?
N1 C1 C2 121.9(16) . . ?
C1 C2 C3 120.0(15) . . ?
C4 C3 C2 116.7(13) . . ?
C4 C3 S1 126.3(10) . . ?
C2 C3 S1 116.9(11) . . ?
C3 C4 C5 121.1(14) . . ?
N1 C5 C4 119.1(16) . . ?
N2 C6 C7 119.1(19) . . ?
C8 C7 C6 120.3(17) . . ?
C7 C8 C9 117.1(14) . . ?
C7 C8 S2 124.3(12) . . ?
C9 C8 S2 118.6(13) . . ?
C10 C9 C8 121.5(18) . . ?
N2 C10 C9 119(2) . . ?
N3 C11 C12 120.2(19) . . ?
C13 C12 C11 122.8(17) . . ?
C12 C13 C14 114.9(15) . . ?
C12 C13 S3 128.0(13) . . ?
C14 C13 S3 117.2(14) . . ?
C15 C14 C13 122.3(18) . . ?
N3 C15 C14 119.5(19) . . ?
C20 C16 C17 108.0 . . ?
C20 C16 C21 126.0 . . ?
C17 C16 C21 126.0 . . ?
C20 C16 Ir1 71.4(2) . . ?
C17 C16 Ir1 70.7(2) . . ?
C21 C16 Ir1 123.5(2) . . ?
C16 C17 C18 108.0 . . ?
C16 C17 C22 126.0 . . ?
C18 C17 C22 126.0 . . ?
C16 C17 Ir1 72.0(2) . . ?
C18 C17 Ir1 70.8(2) . . ?
C22 C17 Ir1 122.8(2) . . ?
C19 C18 C17 108.0 . . ?
C19 C18 C23 126.0 . . ?
C17 C18 C23 126.0 . . ?
C19 C18 Ir1 71.6(2) . . ?
C17 C18 Ir1 71.6(2) . . ?
C23 C18 Ir1 122.4(2) . . ?
C18 C19 C20 108.0 . . ?
C18 C19 C24 126.0 . . ?
C20 C19 C24 126.0 . . ?
C18 C19 Ir1 70.8(2) . . ?
C20 C19 Ir1 72.0(2) . . ?
C24 C19 Ir1 122.8(2) . . ?
C16 C20 C19 108.0 . . ?
C16 C20 C25 126.0 . . ?
C19 C20 C25 126.0 . . ?
C16 C20 Ir1 71.4(2) . . ?
C19 C20 Ir1 70.7(2) . . ?
C25 C20 Ir1 123.5(2) . . ?
Cl4 C26 Cl3 109.2(11) . . ?
Cl6 C27 Cl5 107.3(15) . . ?
Cl8 C28 Cl7 102(2) . . ?

loop_
_geom_bond_atom_site_label_1
_geom_bond_atom_site_label_2
_geom_bond_distance
_geom_bond_site_symmetry_2
_geom_bond_publ_flag
Ir1 C18 2.200(6) . ?
Ir1 C17 2.211(6) . ?
Ir1 C19 2.211(6) . ?
Ir1 C16 2.227(7) . ?
Ir1 C20 2.228(6) . ?
Ir1 S1 2.353(3) . ?
Ir1 S3 2.365(3) . ?
Ir1 S2 2.373(4) . ?
S1 C3 1.728(13) . ?
S2 C8 1.732(13) . ?
S3 C13 1.733(15) . ?
N1 C1 1.303(19) . ?
N1 C5 1.34(2) . ?
N2 C10 1.33(3) . ?
N2 C6 1.34(2) . ?
N3 C11 1.32(2) . ?
N3 C15 1.32(2) . ?
C1 C2 1.345(19) . ?
C2 C3 1.396(16) . ?
C3 C4 1.368(18) . ?
C4 C5 1.376(17) . ?
C6 C7 1.39(2) . ?
C7 C8 1.384(19) . ?
C8 C9 1.401(18) . ?
C9 C10 1.36(2) . ?
C11 C12 1.36(2) . ?
C12 C13 1.337(19) . ?
C13 C14 1.389(19) . ?
C14 C15 1.36(2) . ?
C16 C20 1.419(4) . ?
C16 C17 1.419(4) . ?
C16 C21 1.508(4) . ?
C17 C18 1.419(4) . ?
C17 C22 1.508(4) . ?
C18 C19 1.419(4) . ?
C18 C23 1.508(4) . ?
C19 C20 1.419(4) . ?
C19 C24 1.508(4) . ?
C20 C25 1.508(4) . ?
C26 Cl4 1.714(17) . ?
C26 Cl3 1.722(19) . ?
C27 Cl6 1.64(2) . ?
C27 Cl5 1.81(3) . ?
C28 Cl8 1.72(2) . ?
C28 Cl7 1.84(4) . ?
